data_4312678
loop_
_publ_author_name
'Suman Mukhopadhyay'
'Debdas Mandal'
'Dipesh Ghosh'
'Israel Goldberg'
'Muktimoy Chaudhury'

_publ_section_title
;
 Equilibrium Studies in Solution Involving Nickel(II) Complexes of
 Flexidentate Schiff Base Ligands: Isolation and Structural
 Characterization of the Planar Red and Octahedral Green Species Involved
 in the Equilibrium
;
_journal_name_full 'Inorganic Chemistry'
_journal_page_first 8439
_journal_page_last 8445
_journal_paper_doi 10.1021/ic0346174
_journal_volume 42
_journal_year 2003
_chemical_formula_sum 'C37 H37 B Br N3 Ni O'
_chemical_formula_weight 689.13
_chemical_name_systematic
; 
 ? 
;
_space_group_IT_number 170
_symmetry_cell_setting hexagonal
_symmetry_space_group_name_Hall 'P 65'
_symmetry_space_group_name_H-M 'P 65'
_atom_sites_solution_hydrogens geom
_atom_sites_solution_primary direct
_atom_sites_solution_secondary difmap
_audit_creation_method SHELXL-97
_cell_angle_alpha 90.00
_cell_angle_beta 90.00
_cell_angle_gamma 120.00
_cell_formula_units_Z 6
_cell_length_a 9.72900(10)
_cell_length_b 9.72900(10)
_cell_length_c 56.9660(13)
_cell_measurement_reflns_used 4041
_cell_measurement_temperature 110(2)
_cell_measurement_theta_max 25.04
_cell_measurement_theta_min 2.42
_cell_volume 4669.63(13)
_computing_cell_refinement Denzo
_computing_data_collection 'Collect, Nonius B.V.'
_computing_data_reduction Denzo
_computing_structure_refinement 'SHELXL-97 (Sheldrick, 1997)'
_computing_structure_solution DIRDIF-96
_diffrn_ambient_temperature 110(2)
_diffrn_detector_area_resol_mean '56 microns'
_diffrn_measured_fraction_theta_full 0.994
_diffrn_measured_fraction_theta_max 0.994
_diffrn_measurement_device_type 'Nonius KappaCCD'
_diffrn_measurement_method '0.5 deg. Omega scans'
_diffrn_radiation_monochromator graphite
_diffrn_radiation_source 'fine-focus sealed tube'
_diffrn_radiation_type MoK\a
_diffrn_radiation_wavelength 0.71073
_diffrn_reflns_av_R_equivalents 0.0600
_diffrn_reflns_av_sigmaI/netI 0.1060
_diffrn_reflns_limit_h_max 11
_diffrn_reflns_limit_h_min 0
_diffrn_reflns_limit_k_max 0
_diffrn_reflns_limit_k_min -9
_diffrn_reflns_limit_l_max 67
_diffrn_reflns_limit_l_min -67
_diffrn_reflns_number 9496
_diffrn_reflns_theta_full 25.04
_diffrn_reflns_theta_max 25.04
_diffrn_reflns_theta_min 2.42
_exptl_absorpt_coefficient_mu 1.942
_exptl_absorpt_correction_T_max 0.8295
_exptl_absorpt_correction_T_min 0.6974
_exptl_absorpt_correction_type multi-scan
_exptl_crystal_colour red-brown
_exptl_crystal_density_diffrn 1.470
_exptl_crystal_density_method 'not measured'
_exptl_crystal_description 'parallelpiped rods'
_exptl_crystal_F_000 2136
_exptl_crystal_size_max 0.20
_exptl_crystal_size_mid 0.10
_exptl_crystal_size_min 0.10
_refine_diff_density_max 0.377
_refine_diff_density_min -0.505
_refine_diff_density_rms 0.092
_refine_ls_abs_structure_details 'Flack H D (1983), Acta Cryst. A39, 876-881'
_refine_ls_abs_structure_Flack 0.478(15)
_refine_ls_extinction_method none
_refine_ls_goodness_of_fit_ref 0.942
_refine_ls_hydrogen_treatment constr
_refine_ls_matrix_type full
_refine_ls_number_parameters 399
_refine_ls_number_reflns 5407
_refine_ls_number_restraints 1
_refine_ls_restrained_S_all 0.942
_refine_ls_R_factor_all 0.0933
_refine_ls_R_factor_gt 0.0566
_refine_ls_shift/su_max 0.019
_refine_ls_shift/su_mean 0.003
_refine_ls_structure_factor_coef Fsqd
_refine_ls_weighting_details 'calc w=1/[\s^2^(Fo^2^)+(0.0660P)^2^+9.6294P] where P=(Fo^2^+2Fc^2^)/3'
_refine_ls_weighting_scheme calc
_refine_ls_wR_factor_gt 0.1183
_refine_ls_wR_factor_ref 0.1376
_reflns_number_gt 4041
_reflns_number_total 5407
_reflns_threshold_expression >2sigma(I)
_cod_data_source_file ic0346174si20030604_081154_4.cif
_cod_data_source_block Compound-3
_cod_database_code 4312678

loop_
_symmetry_equiv_pos_as_xyz
'x, y, z'
'-x, -y, z+1/2'
'-y, x-y, z+2/3'
'-x+y, -x, z+1/3'
'x-y, x, z+5/6'
'y, -x+y, z+1/6'

loop_
_atom_site_label
_atom_site_type_symbol
_atom_site_fract_x
_atom_site_fract_y
_atom_site_fract_z
_atom_site_U_iso_or_equiv
_atom_site_adp_type
_atom_site_occupancy
_atom_site_symmetry_multiplicity
_atom_site_calc_flag
_atom_site_refinement_flags
_atom_site_disorder_assembly
_atom_site_disorder_group
Ni Ni 0.34599(11) 0.54982(11) 0.002532(15) 0.0214(2) Uani 1 1 d . . .
B B 0.6503(10) 0.2241(10) 0.07159(13) 0.0183(19) Uani 1 1 d . . .
Br Br -0.05696(10) -0.31314(9) 0.009604(14) 0.0340(2) Uani 1 1 d . . .
O1 O 0.2583(6) 0.3794(6) -0.01647(8) 0.0253(12) Uani 1 1 d . . .
N1 N 0.2562(7) 0.4433(7) 0.02995(10) 0.0219(15) Uani 1 1 d . . .
N2 N 0.4585(7) 0.7364(7) 0.02060(10) 0.0215(14) Uani 1 1 d . . .
N3 N 0.4506(7) 0.7112(7) -0.02079(11) 0.0225(15) Uani 1 1 d . . .
HN3 H 0.4019 0.6719 -0.0383 0.07(3) Uiso 1 1 d R . .
C1 C 0.1482(9) 0.1805(9) 0.01427(13) 0.0227(18) Uani 1 1 d . . .
C2 C 0.1867(8) 0.2289(9) -0.00952(13) 0.0220(17) Uani 1 1 d . . .
C3 C 0.1518(9) 0.1115(9) -0.02656(14) 0.0263(18) Uani 1 1 d . . .
H3 H 0.1779 0.1416 -0.0425 0.032 Uiso 1 1 calc R . .
C4 C 0.0808(9) -0.0454(10) -0.02060(13) 0.0261(19) Uani 1 1 d . . .
H4 H 0.0580 -0.1226 -0.0324 0.031 Uiso 1 1 calc R . .
C5 C 0.0411(9) -0.0939(9) 0.00287(15) 0.0241(18) Uani 1 1 d . . .
C6 C 0.0723(8) 0.0188(9) 0.01986(13) 0.0245(18) Uani 1 1 d . . .
H6 H 0.0417 -0.0137 0.0356 0.029 Uiso 1 1 calc R . .
C7 C 0.1787(9) 0.2921(9) 0.03291(13) 0.0222(17) Uani 1 1 d . . .
H7 H 0.1396 0.2520 0.0482 0.027 Uiso 1 1 calc R . .
C8 C 0.2711(10) 0.5529(8) 0.04906(13) 0.0291(19) Uani 1 1 d . . .
H8A H 0.2609 0.5027 0.0646 0.035 Uiso 1 1 calc R . .
H8B H 0.1876 0.5824 0.0477 0.035 Uiso 1 1 calc R . .
C9 C 0.4355(9) 0.6992(9) 0.04633(12) 0.0238(18) Uani 1 1 d . . .
H9A H 0.4421 0.7898 0.0552 0.029 Uiso 1 1 calc R . .
H9B H 0.5181 0.6771 0.0523 0.029 Uiso 1 1 calc R . .
C10 C 0.4018(9) 0.8435(9) 0.01185(13) 0.0255(17) Uani 1 1 d . . .
H10A H 0.4772 0.9549 0.0162 0.031 Uiso 1 1 calc R . .
H10B H 0.2964 0.8129 0.0186 0.031 Uiso 1 1 calc R . .
C11 C 0.3911(10) 0.8244(9) -0.01521(13) 0.0275(19) Uani 1 1 d . . .
H11A H 0.2802 0.7804 -0.0206 0.033 Uiso 1 1 calc R . .
H11B H 0.4580 0.9280 -0.0230 0.033 Uiso 1 1 calc R . .
C12 C 0.6276(9) 0.8032(9) 0.01282(13) 0.0251(18) Uani 1 1 d . . .
H12A H 0.6737 0.7419 0.0197 0.030 Uiso 1 1 calc R . .
H12B H 0.6925 0.9154 0.0178 0.030 Uiso 1 1 calc R . .
C13 C 0.6228(9) 0.7902(10) -0.01431(13) 0.0293(19) Uani 1 1 d . . .
H13A H 0.6823 0.8967 -0.0216 0.035 Uiso 1 1 calc R . .
H13B H 0.6698 0.7258 -0.0196 0.035 Uiso 1 1 calc R . .
C14 C 0.4869(9) 0.0596(9) 0.07796(12) 0.0199(17) Uani 1 1 d . . .
C15 C 0.3449(9) 0.0031(9) 0.06499(13) 0.0249(18) Uani 1 1 d . . .
H15 H 0.3469 0.0587 0.0512 0.030 Uiso 1 1 calc R . .
C16 C 0.2013(9) -0.1309(9) 0.07147(15) 0.0287(19) Uani 1 1 d . . .
H16 H 0.1084 -0.1636 0.0623 0.034 Uiso 1 1 calc R . .
C17 C 0.1962(10) -0.2155(10) 0.09149(14) 0.029(2) Uani 1 1 d . . .
H17 H 0.0999 -0.3068 0.0961 0.035 Uiso 1 1 calc R . .
C18 C 0.3324(10) -0.1656(9) 0.10467(14) 0.031(2) Uani 1 1 d . . .
H18 H 0.3296 -0.2212 0.1185 0.038 Uiso 1 1 calc R . .
C19 C 0.4735(10) -0.0338(9) 0.09759(12) 0.0241(19) Uani 1 1 d . . .
H19 H 0.5664 -0.0051 0.1065 0.029 Uiso 1 1 calc R . .
C20 C 0.6747(9) 0.2486(8) 0.04294(12) 0.0188(16) Uani 1 1 d . . .
C21 C 0.5804(9) 0.2918(9) 0.02943(12) 0.0269(19) Uani 1 1 d . . .
H21 H 0.5042 0.3093 0.0372 0.032 Uiso 1 1 calc R . .
C22 C 0.5946(8) 0.3097(8) 0.00518(12) 0.0232(17) Uani 1 1 d . . .
H22 H 0.5261 0.3351 -0.0033 0.028 Uiso 1 1 calc R . .
C23 C 0.7091(9) 0.2904(9) -0.00678(13) 0.0246(19) Uani 1 1 d . . .
H23 H 0.7211 0.3050 -0.0233 0.030 Uiso 1 1 calc R . .
C24 C 0.8045(9) 0.2499(9) 0.00583(13) 0.0272(19) Uani 1 1 d . . .
H24 H 0.8828 0.2358 -0.0020 0.033 Uiso 1 1 calc R . .
C25 C 0.7859(9) 0.2295(9) 0.03022(13) 0.0229(17) Uani 1 1 d . . .
H25 H 0.8529 0.2011 0.0385 0.027 Uiso 1 1 calc R . .
C26 C 0.8049(9) 0.2202(9) 0.08281(12) 0.0239(19) Uani 1 1 d . . .
C27 C 0.8301(10) 0.0933(9) 0.08093(14) 0.0259(19) Uani 1 1 d . . .
H27 H 0.7512 -0.0003 0.0734 0.031 Uiso 1 1 calc R . .
C28 C 0.9644(10) 0.0946(9) 0.08944(13) 0.027(2) Uani 1 1 d . . .
H28 H 0.9741 0.0027 0.0879 0.033 Uiso 1 1 calc R . .
C29 C 1.0842(9) 0.2290(9) 0.10015(13) 0.0255(18) Uani 1 1 d . . .
H29 H 1.1774 0.2313 0.1057 0.031 Uiso 1 1 calc R . .
C30 C 1.0651(9) 0.3596(9) 0.10252(14) 0.0265(18) Uani 1 1 d . . .
H30 H 1.1455 0.4535 0.1098 0.032 Uiso 1 1 calc R . .
C31 C 0.9279(9) 0.3530(9) 0.09425(12) 0.0235(18) Uani 1 1 d . . .
H31 H 0.9163 0.4435 0.0964 0.028 Uiso 1 1 calc R . .
C32 C 0.6349(9) 0.3700(10) 0.08269(13) 0.0227(18) Uani 1 1 d . . .
C33 C 0.7251(10) 0.5266(9) 0.07406(13) 0.0246(19) Uani 1 1 d . . .
H33 H 0.7945 0.5457 0.0612 0.030 Uiso 1 1 calc R . .
C34 C 0.7169(10) 0.6540(10) 0.08356(15) 0.033(2) Uani 1 1 d . . .
H34 H 0.7788 0.7570 0.0770 0.040 Uiso 1 1 calc R . .
C35 C 0.6188(9) 0.6310(11) 0.10249(16) 0.035(2) Uani 1 1 d . . .
H35 H 0.6133 0.7179 0.1091 0.041 Uiso 1 1 calc R . .
C36 C 0.5297(10) 0.4819(10) 0.11161(14) 0.0301(19) Uani 1 1 d . . .
H36 H 0.4623 0.4652 0.1247 0.036 Uiso 1 1 calc R . .
C37 C 0.5369(9) 0.3532(10) 0.10188(13) 0.0265(19) Uani 1 1 d . . .
H37 H 0.4731 0.2508 0.1085 0.032 Uiso 1 1 calc R . .

loop_
_atom_site_aniso_label
_atom_site_aniso_U_11
_atom_site_aniso_U_22
_atom_site_aniso_U_33
_atom_site_aniso_U_23
_atom_site_aniso_U_13
_atom_site_aniso_U_12
Ni 0.0237(6) 0.0201(5) 0.0196(4) -0.0007(4) 0.0004(4) 0.0104(5)
B 0.021(5) 0.019(5) 0.015(4) 0.000(3) -0.003(3) 0.011(4)
Br 0.0331(5) 0.0209(4) 0.0437(5) 0.0024(4) 0.0029(4) 0.0104(4)
O1 0.030(3) 0.020(3) 0.021(3) 0.002(2) 0.000(2) 0.008(3)
N1 0.019(4) 0.023(4) 0.022(3) -0.006(3) -0.004(3) 0.010(3)
N2 0.024(4) 0.029(4) 0.016(3) -0.002(3) 0.000(3) 0.017(3)
N3 0.017(4) 0.024(4) 0.026(3) -0.004(3) -0.005(3) 0.010(3)
C1 0.026(5) 0.021(4) 0.023(4) -0.005(3) -0.006(3) 0.013(4)
C2 0.010(4) 0.028(5) 0.024(4) 0.001(3) 0.000(3) 0.007(4)
C3 0.031(5) 0.022(5) 0.028(4) 0.003(3) 0.008(4) 0.015(4)
C4 0.021(5) 0.028(5) 0.027(4) -0.004(3) -0.007(3) 0.011(4)
C5 0.019(4) 0.022(4) 0.035(4) -0.010(4) -0.003(4) 0.013(4)
C6 0.019(4) 0.029(5) 0.022(4) 0.007(3) 0.002(3) 0.009(4)
C7 0.021(4) 0.031(5) 0.017(4) 0.000(3) -0.002(3) 0.015(4)
C8 0.042(5) 0.019(4) 0.025(4) -0.001(3) 0.005(4) 0.014(4)
C9 0.029(5) 0.026(5) 0.019(4) -0.007(3) -0.002(3) 0.016(4)
C10 0.026(4) 0.029(5) 0.028(4) -0.002(4) -0.002(3) 0.019(4)
C11 0.031(5) 0.024(5) 0.034(4) 0.004(4) 0.005(4) 0.018(4)
C12 0.025(5) 0.018(4) 0.029(4) -0.007(3) -0.009(4) 0.009(4)
C13 0.026(5) 0.035(5) 0.028(4) 0.006(4) 0.006(4) 0.016(4)
C14 0.021(4) 0.014(4) 0.024(4) 0.004(3) 0.005(3) 0.008(4)
C15 0.022(4) 0.024(4) 0.023(4) 0.005(3) 0.003(3) 0.007(4)
C16 0.019(4) 0.023(5) 0.039(5) -0.003(4) -0.004(4) 0.006(4)
C17 0.031(5) 0.018(4) 0.033(4) 0.000(3) 0.011(4) 0.007(4)
C18 0.042(5) 0.013(4) 0.032(4) 0.006(3) 0.014(4) 0.008(4)
C19 0.032(5) 0.013(4) 0.022(4) 0.000(3) -0.001(3) 0.007(4)
C20 0.021(4) 0.011(4) 0.021(4) 0.001(3) 0.002(3) 0.006(3)
C21 0.021(4) 0.031(5) 0.020(4) -0.004(3) -0.002(3) 0.007(4)
C22 0.028(5) 0.023(4) 0.021(4) 0.001(3) -0.007(3) 0.014(4)
C23 0.024(5) 0.031(5) 0.017(4) 0.004(3) 0.008(3) 0.012(4)
C24 0.030(5) 0.024(4) 0.029(5) 0.004(3) 0.007(4) 0.015(4)
C25 0.025(4) 0.023(5) 0.021(4) 0.000(3) 0.002(3) 0.013(4)
C26 0.014(4) 0.028(5) 0.022(4) 0.003(4) -0.001(3) 0.004(4)
C27 0.031(5) 0.018(5) 0.032(4) -0.005(4) -0.006(4) 0.014(4)
C28 0.030(5) 0.019(5) 0.033(4) 0.004(4) 0.005(4) 0.013(4)
C29 0.020(4) 0.028(5) 0.027(4) 0.000(3) 0.000(3) 0.011(4)
C30 0.017(4) 0.028(5) 0.032(4) -0.002(4) -0.002(3) 0.009(4)
C31 0.029(5) 0.017(4) 0.026(4) -0.004(3) -0.002(4) 0.013(4)
C32 0.016(4) 0.028(5) 0.029(4) 0.001(4) -0.001(3) 0.015(4)
C33 0.036(5) 0.016(4) 0.021(4) -0.006(3) -0.006(3) 0.012(4)
C34 0.038(5) 0.018(5) 0.042(5) -0.002(4) -0.017(4) 0.013(4)
C35 0.024(5) 0.036(6) 0.054(6) -0.017(5) -0.013(4) 0.022(5)
C36 0.033(5) 0.032(5) 0.031(4) -0.009(4) -0.009(4) 0.021(4)
C37 0.022(4) 0.035(5) 0.022(4) -0.004(4) -0.006(3) 0.014(4)

loop_
_atom_type_symbol
_atom_type_description
_atom_type_scat_dispersion_real
_atom_type_scat_dispersion_imag
_atom_type_scat_source
C C 0.0033 0.0016 'International Tables Vol C Tables 4.2.6.8 and 6.1.1.4'
H H 0.0000 0.0000 'International Tables Vol C Tables 4.2.6.8 and 6.1.1.4'
N N 0.0061 0.0033 'International Tables Vol C Tables 4.2.6.8 and 6.1.1.4'
O O 0.0106 0.0060 'International Tables Vol C Tables 4.2.6.8 and 6.1.1.4'
Cl Cl 0.1484 0.1585 'International Tables Vol C Tables 4.2.6.8 and 6.1.1.4'
Ni Ni 0.3393 1.1124 'International Tables Vol C Tables 4.2.6.8 and 6.1.1.4'
Br Br -0.2901 2.4595 'International Tables Vol C Tables 4.2.6.8 and 6.1.1.4'
B B 0.0013 0.0007 'International Tables Vol C Tables 4.2.6.8 and 6.1.1.4'

loop_
_geom_angle_atom_site_label_1
_geom_angle_atom_site_label_2
_geom_angle_atom_site_label_3
_geom_angle
_geom_angle_site_symmetry_1
_geom_angle_site_symmetry_3
_geom_angle_publ_flag
O1 Ni N1 96.8(3) . . ?
O1 Ni N2 173.8(2) . . ?
N1 Ni N2 87.8(3) . . ?
O1 Ni N3 98.7(2) . . ?
N1 Ni N3 163.8(3) . . ?
N2 Ni N3 77.0(3) . . ?
C26 B C14 110.0(6) . . ?
C26 B C32 110.6(6) . . ?
C14 B C32 107.4(6) . . ?
C26 B C20 108.6(6) . . ?
C14 B C20 111.1(6) . . ?
C32 B C20 109.1(6) . . ?
C2 O1 Ni 125.6(4) . . ?
C7 N1 C8 121.2(6) . . ?
C7 N1 Ni 126.8(5) . . ?
C8 N1 Ni 111.8(5) . . ?
C10 N2 C9 115.7(6) . . ?
C10 N2 C12 107.9(6) . . ?
C9 N2 C12 113.1(6) . . ?
C10 N2 Ni 104.5(4) . . ?
C9 N2 Ni 110.9(5) . . ?
C12 N2 Ni 103.8(4) . . ?
C13 N3 C11 108.2(6) . . ?
C13 N3 Ni 104.4(5) . . ?
C11 N3 Ni 102.2(4) . . ?
C13 N3 HN3 125.7 . . ?
C11 N3 HN3 101.0 . . ?
Ni N3 HN3 112.9 . . ?
C6 C1 C2 119.5(7) . . ?
C6 C1 C7 118.3(7) . . ?
C2 C1 C7 122.1(7) . . ?
O1 C2 C3 118.1(7) . . ?
O1 C2 C1 123.7(7) . . ?
C3 C2 C1 118.2(7) . . ?
C4 C3 C2 121.2(7) . . ?
C4 C3 H3 119.4 . . ?
C2 C3 H3 119.4 . . ?
C3 C4 C5 120.8(7) . . ?
C3 C4 H4 119.6 . . ?
C5 C4 H4 119.6 . . ?
C6 C5 C4 119.1(7) . . ?
C6 C5 Br 122.8(6) . . ?
C4 C5 Br 118.1(6) . . ?
C5 C6 C1 121.2(7) . . ?
C5 C6 H6 119.4 . . ?
C1 C6 H6 119.4 . . ?
N1 C7 C1 123.2(7) . . ?
N1 C7 H7 118.4 . . ?
C1 C7 H7 118.4 . . ?
N1 C8 C9 106.0(6) . . ?
N1 C8 H8A 110.5 . . ?
C9 C8 H8A 110.5 . . ?
N1 C8 H8B 110.5 . . ?
C9 C8 H8B 110.5 . . ?
H8A C8 H8B 108.7 . . ?
N2 C9 C8 106.6(6) . . ?
N2 C9 H9A 110.4 . . ?
C8 C9 H9A 110.4 . . ?
N2 C9 H9B 110.4 . . ?
C8 C9 H9B 110.4 . . ?
H9A C9 H9B 108.6 . . ?
N2 C10 C11 106.0(6) . . ?
N2 C10 H10A 110.5 . . ?
C11 C10 H10A 110.5 . . ?
N2 C10 H10B 110.5 . . ?
C11 C10 H10B 110.5 . . ?
H10A C10 H10B 108.7 . . ?
N3 C11 C10 105.6(6) . . ?
N3 C11 H11A 110.6 . . ?
C10 C11 H11A 110.6 . . ?
N3 C11 H11B 110.6 . . ?
C10 C11 H11B 110.6 . . ?
H11A C11 H11B 108.7 . . ?
N2 C12 C13 106.1(6) . . ?
N2 C12 H12A 110.5 . . ?
C13 C12 H12A 110.5 . . ?
N2 C12 H12B 110.5 . . ?
C13 C12 H12B 110.5 . . ?
H12A C12 H12B 108.7 . . ?
N3 C13 C12 105.5(6) . . ?
N3 C13 H13A 110.6 . . ?
C12 C13 H13A 110.6 . . ?
N3 C13 H13B 110.6 . . ?
C12 C13 H13B 110.6 . . ?
H13A C13 H13B 108.8 . . ?
C15 C14 C19 114.1(7) . . ?
C15 C14 B 123.2(6) . . ?
C19 C14 B 122.6(7) . . ?
C14 C15 C16 123.4(7) . . ?
C14 C15 H15 118.3 . . ?
C16 C15 H15 118.3 . . ?
C17 C16 C15 119.3(7) . . ?
C17 C16 H16 120.4 . . ?
C15 C16 H16 120.4 . . ?
C18 C17 C16 119.5(8) . . ?
C18 C17 H17 120.3 . . ?
C16 C17 H17 120.3 . . ?
C17 C18 C19 119.9(8) . . ?
C17 C18 H18 120.1 . . ?
C19 C18 H18 120.1 . . ?
C18 C19 C14 123.8(8) . . ?
C18 C19 H19 118.1 . . ?
C14 C19 H19 118.1 . . ?
C25 C20 C21 114.8(6) . . ?
C25 C20 B 124.2(6) . . ?
C21 C20 B 120.9(6) . . ?
C22 C21 C20 122.7(7) . . ?
C22 C21 H21 118.7 . . ?
C20 C21 H21 118.7 . . ?
C21 C22 C23 120.3(7) . . ?
C21 C22 H22 119.9 . . ?
C23 C22 H22 119.9 . . ?
C24 C23 C22 118.7(7) . . ?
C24 C23 H23 120.7 . . ?
C22 C23 H23 120.7 . . ?
C23 C24 C25 120.0(7) . . ?
C23 C24 H24 120.0 . . ?
C25 C24 H24 120.0 . . ?
C20 C25 C24 123.5(7) . . ?
C20 C25 H25 118.3 . . ?
C24 C25 H25 118.3 . . ?
C27 C26 C31 114.1(7) . . ?
C27 C26 B 124.2(7) . . ?
C31 C26 B 121.6(7) . . ?
C26 C27 C28 123.6(7) . . ?
C26 C27 H27 118.2 . . ?
C28 C27 H27 118.2 . . ?
C29 C28 C27 120.5(7) . . ?
C29 C28 H28 119.7 . . ?
C27 C28 H28 119.7 . . ?
C30 C29 C28 118.4(7) . . ?
C30 C29 H29 120.8 . . ?
C28 C29 H29 120.8 . . ?
C29 C30 C31 119.6(7) . . ?
C29 C30 H30 120.2 . . ?
C31 C30 H30 120.2 . . ?
C30 C31 C26 123.9(7) . . ?
C30 C31 H31 118.1 . . ?
C26 C31 H31 118.1 . . ?
C37 C32 C33 114.6(7) . . ?
C37 C32 B 123.6(7) . . ?
C33 C32 B 121.8(7) . . ?
C34 C33 C32 123.0(8) . . ?
C34 C33 H33 118.5 . . ?
C32 C33 H33 118.5 . . ?
C35 C34 C33 120.1(8) . . ?
C35 C34 H34 119.9 . . ?
C33 C34 H34 119.9 . . ?
C36 C35 C34 119.2(8) . . ?
C36 C35 H35 120.4 . . ?
C34 C35 H35 120.4 . . ?
C35 C36 C37 120.6(8) . . ?
C35 C36 H36 119.7 . . ?
C37 C36 H36 119.7 . . ?
C32 C37 C36 122.5(8) . . ?
C32 C37 H37 118.8 . . ?
C36 C37 H37 118.8 . . ?

loop_
_geom_bond_atom_site_label_1
_geom_bond_atom_site_label_2
_geom_bond_distance
_geom_bond_site_symmetry_2
_geom_bond_publ_flag
Ni O1 1.799(5) . ?
Ni N1 1.836(6) . ?
Ni N2 1.888(6) . ?
Ni N3 1.915(6) . ?
B C26 1.652(11) . ?
B C14 1.636(11) . ?
B C32 1.628(11) . ?
B C20 1.649(10) . ?
Br C5 1.890(8) . ?
O1 C2 1.328(9) . ?
N1 C7 1.286(9) . ?
N1 C8 1.479(9) . ?
N2 C10 1.488(9) . ?
N2 C9 1.499(9) . ?
N2 C12 1.502(9) . ?
N3 C13 1.499(10) . ?
N3 C11 1.511(9) . ?
N3 HN3 1.0894 . ?
C1 C6 1.399(10) . ?
C1 C2 1.422(10) . ?
C1 C7 1.440(10) . ?
C2 C3 1.406(11) . ?
C3 C4 1.367(11) . ?
C3 H3 0.9500 . ?
C4 C5 1.406(11) . ?
C4 H4 0.9500 . ?
C5 C6 1.378(10) . ?
C6 H6 0.9500 . ?
C7 H7 0.9500 . ?
C8 C9 1.527(11) . ?
C8 H8A 0.9900 . ?
C8 H8B 0.9900 . ?
C9 H9A 0.9900 . ?
C9 H9B 0.9900 . ?
C10 C11 1.550(10) . ?
C10 H10A 0.9900 . ?
C10 H10B 0.9900 . ?
C11 H11A 0.9900 . ?
C11 H11B 0.9900 . ?
C12 C13 1.550(10) . ?
C12 H12A 0.9900 . ?
C12 H12B 0.9900 . ?
C13 H13A 0.9900 . ?
C13 H13B 0.9900 . ?
C14 C15 1.413(10) . ?
C14 C19 1.406(10) . ?
C15 C16 1.403(11) . ?
C15 H15 0.9500 . ?
C16 C17 1.393(12) . ?
C16 H16 0.9500 . ?
C17 C18 1.383(12) . ?
C17 H17 0.9500 . ?
C18 C19 1.390(11) . ?
C18 H18 0.9500 . ?
C19 H19 0.9500 . ?
C20 C25 1.390(10) . ?
C20 C21 1.413(10) . ?
C21 C22 1.391(9) . ?
C21 H21 0.9500 . ?
C22 C23 1.396(10) . ?
C22 H22 0.9500 . ?
C23 C24 1.378(11) . ?
C23 H23 0.9500 . ?
C24 C25 1.402(10) . ?
C24 H24 0.9500 . ?
C25 H25 0.9500 . ?
C26 C27 1.378(11) . ?
C26 C31 1.407(10) . ?
C27 C28 1.387(11) . ?
C27 H27 0.9500 . ?
C28 C29 1.384(11) . ?
C28 H28 0.9500 . ?
C29 C30 1.380(11) . ?
C29 H29 0.9500 . ?
C30 C31 1.386(11) . ?
C30 H30 0.9500 . ?
C31 H31 0.9500 . ?
C32 C37 1.405(10) . ?
C32 C33 1.412(10) . ?
C33 C34 1.391(11) . ?
C33 H33 0.9500 . ?
C34 C35 1.382(12) . ?
C34 H34 0.9500 . ?
C35 C36 1.367(12) . ?
C35 H35 0.9500 . ?
C36 C37 1.403(11) . ?
C36 H36 0.9500 . ?
C37 H37 0.9500 . ?

loop_
_geom_torsion_atom_site_label_1
_geom_torsion_atom_site_label_2
_geom_torsion_atom_site_label_3
_geom_torsion_atom_site_label_4
_geom_torsion
_geom_torsion_site_symmetry_1
_geom_torsion_site_symmetry_2
_geom_torsion_site_symmetry_3
_geom_torsion_site_symmetry_4
_geom_torsion_publ_flag
N1 Ni O1 C2 -13.8(6) . . . . ?
N2 Ni O1 C2 125(2) . . . . ?
N3 Ni O1 C2 170.6(6) . . . . ?
O1 Ni N1 C7 9.6(6) . . . . ?
N2 Ni N1 C7 -166.3(6) . . . . ?
N3 Ni N1 C7 173.7(8) . . . . ?
O1 Ni N1 C8 -165.8(5) . . . . ?
N2 Ni N1 C8 18.3(5) . . . . ?
N3 Ni N1 C8 -1.7(12) . . . . ?
O1 Ni N2 C10 103(2) . . . . ?
N1 Ni N2 C10 -117.8(5) . . . . ?
N3 Ni N2 C10 56.6(5) . . . . ?
O1 Ni N2 C9 -132(2) . . . . ?
N1 Ni N2 C9 7.5(5) . . . . ?
N3 Ni N2 C9 -178.0(5) . . . . ?
O1 Ni N2 C12 -10(3) . . . . ?
N1 Ni N2 C12 129.2(5) . . . . ?
N3 Ni N2 C12 -56.4(4) . . . . ?
O1 Ni N3 C13 -119.8(5) . . . . ?
N1 Ni N3 C13 76.1(11) . . . . ?
N2 Ni N3 C13 55.6(5) . . . . ?
O1 Ni N3 C11 127.5(4) . . . . ?
N1 Ni N3 C11 -36.5(11) . . . . ?
N2 Ni N3 C11 -57.0(4) . . . . ?
Ni O1 C2 C3 -168.0(5) . . . . ?
Ni O1 C2 C1 9.8(10) . . . . ?
C6 C1 C2 O1 179.8(7) . . . . ?
C7 C1 C2 O1 2.5(12) . . . . ?
C6 C1 C2 C3 -2.3(11) . . . . ?
C7 C1 C2 C3 -179.6(7) . . . . ?
O1 C2 C3 C4 178.8(7) . . . . ?
C1 C2 C3 C4 0.9(11) . . . . ?
C2 C3 C4 C5 -0.2(11) . . . . ?
C3 C4 C5 C6 1.1(11) . . . . ?
C3 C4 C5 Br 179.9(6) . . . . ?
C4 C5 C6 C1 -2.6(11) . . . . ?
Br C5 C6 C1 178.6(5) . . . . ?
C2 C1 C6 C5 3.2(11) . . . . ?
C7 C1 C6 C5 -179.4(7) . . . . ?
C8 N1 C7 C1 174.0(7) . . . . ?
Ni N1 C7 C1 -1.0(10) . . . . ?
C6 C1 C7 N1 175.6(7) . . . . ?
C2 C1 C7 N1 -7.1(12) . . . . ?
C7 N1 C8 C9 145.6(7) . . . . ?
Ni N1 C8 C9 -38.7(7) . . . . ?
C10 N2 C9 C8 88.7(7) . . . . ?
C12 N2 C9 C8 -146.1(6) . . . . ?
Ni N2 C9 C8 -30.1(7) . . . . ?
N1 C8 C9 N2 42.9(8) . . . . ?
C9 N2 C10 C11 -163.6(6) . . . . ?
C12 N2 C10 C11 68.6(7) . . . . ?
Ni N2 C10 C11 -41.4(7) . . . . ?
C13 N3 C11 C10 -65.4(7) . . . . ?
Ni N3 C11 C10 44.4(6) . . . . ?
N2 C10 C11 N3 -2.6(8) . . . . ?
C10 N2 C12 C13 -66.2(7) . . . . ?
C9 N2 C12 C13 164.5(6) . . . . ?
Ni N2 C12 C13 44.3(7) . . . . ?
C11 N3 C13 C12 67.8(7) . . . . ?
Ni N3 C13 C12 -40.5(7) . . . . ?
N2 C12 C13 N3 -1.9(8) . . . . ?
C26 B C14 C15 -158.2(7) . . . . ?
C32 B C14 C15 81.4(8) . . . . ?
C20 B C14 C15 -37.9(10) . . . . ?
C26 B C14 C19 25.1(9) . . . . ?
C32 B C14 C19 -95.4(8) . . . . ?
C20 B C14 C19 145.4(7) . . . . ?
C19 C14 C15 C16 2.3(11) . . . . ?
B C14 C15 C16 -174.7(7) . . . . ?
C14 C15 C16 C17 -0.9(12) . . . . ?
C15 C16 C17 C18 0.3(12) . . . . ?
C16 C17 C18 C19 -1.3(12) . . . . ?
C17 C18 C19 C14 3.0(12) . . . . ?
C15 C14 C19 C18 -3.3(11) . . . . ?
B C14 C19 C18 173.7(7) . . . . ?
C26 B C20 C25 14.3(10) . . . . ?
C14 B C20 C25 -106.8(8) . . . . ?
C32 B C20 C25 135.0(7) . . . . ?
C26 B C20 C21 -165.7(6) . . . . ?
C14 B C20 C21 73.2(8) . . . . ?
C32 B C20 C21 -45.0(9) . . . . ?
C25 C20 C21 C22 1.7(10) . . . . ?
B C20 C21 C22 -178.4(7) . . . . ?
C20 C21 C22 C23 -2.3(11) . . . . ?
C21 C22 C23 C24 1.5(11) . . . . ?
C22 C23 C24 C25 -0.3(11) . . . . ?
C21 C20 C25 C24 -0.4(11) . . . . ?
B C20 C25 C24 179.6(7) . . . . ?
C23 C24 C25 C20 -0.3(12) . . . . ?
C14 B C26 C27 46.9(9) . . . . ?
C32 B C26 C27 165.4(7) . . . . ?
C20 B C26 C27 -74.9(9) . . . . ?
C14 B C26 C31 -136.5(7) . . . . ?
C32 B C26 C31 -18.1(9) . . . . ?
C20 B C26 C31 101.7(7) . . . . ?
C31 C26 C27 C28 -0.1(11) . . . . ?
B C26 C27 C28 176.7(7) . . . . ?
C26 C27 C28 C29 -1.3(12) . . . . ?
C27 C28 C29 C30 1.3(11) . . . . ?
C28 C29 C30 C31 0.0(11) . . . . ?
C29 C30 C31 C26 -1.5(12) . . . . ?
C27 C26 C31 C30 1.5(11) . . . . ?
B C26 C31 C30 -175.4(7) . . . . ?
C26 B C32 C37 -95.4(8) . . . . ?
C14 B C32 C37 24.6(10) . . . . ?
C20 B C32 C37 145.1(7) . . . . ?
C26 B C32 C33 82.2(8) . . . . ?
C14 B C32 C33 -157.7(6) . . . . ?
C20 B C32 C33 -37.2(9) . . . . ?
C37 C32 C33 C34 -0.6(11) . . . . ?
B C32 C33 C34 -178.5(7) . . . . ?
C32 C33 C34 C35 0.8(12) . . . . ?
C33 C34 C35 C36 -0.4(12) . . . . ?
C34 C35 C36 C37 -0.2(12) . . . . ?
C33 C32 C37 C36 0.0(11) . . . . ?
B C32 C37 C36 177.8(7) . . . . ?
C35 C36 C37 C32 0.4(12) . . . . ?
